data_1513065
loop_
_publ_author_name
'Storp, J\"uergen'
'Stolle, Cornelia'
'Ivanova, Bojidarka'
'Spiteller, Michael'

_publ_section_title
;
 Crystal structures and physical properties of 5-sulfosalicylate and
 violurate metal-organic crystals &#x0096; experimental vs. theoretical
 study
;
_journal_name_full 'Journal of Coordination Chemistry'
_journal_page_first 2055
_journal_paper_doi 10.1080/00958972.2012.720756
_journal_volume 65
_journal_year 2012
_chemical_formula_sum 'C4 H2 K N3 O6'
_chemical_formula_weight 227.19
_chemical_name_common 'potassium violurate dihydrate'
_space_group_IT_number 14
_symmetry_cell_setting monoclinic
_symmetry_space_group_name_Hall '-P 2ybc'
_symmetry_space_group_name_H-M 'P 1 21/c 1'
_atom_sites_solution_hydrogens geom
_atom_sites_solution_primary direct
_atom_sites_solution_secondary difmap
_audit_creation_method SHELXL-97
_cell_angle_alpha 90.00
_cell_angle_beta 105.347(13)
_cell_angle_gamma 90.00
_cell_formula_units_Z 4
_cell_length_a 11.296(5)
_cell_length_b 11.981(4)
_cell_length_c 6.493(3)
_cell_measurement_temperature 199(2)
_cell_volume 847.4(6)
_computing_cell_refinement 'Bruker SAINT'
_computing_data_collection 'Bruker GIS'
_computing_data_reduction 'Bruker SAINT'
_computing_molecular_graphics 'Bruker APEX2'
_computing_structure_refinement 'SHELXL-97 (Sheldrick, 2008)'
_computing_structure_solution 'SHELXS-97 (Sheldrick, 2008)'
_diffrn_ambient_temperature 199(2)
_diffrn_measured_fraction_theta_full 0.979
_diffrn_measured_fraction_theta_max 0.979
_diffrn_measurement_device_type 'Bruker SMART X2S'
_diffrn_measurement_method '\w scans'
_diffrn_radiation_monochromator 'doubly curved silicon crystal'
_diffrn_radiation_source 'micro-focus sealed tube'
_diffrn_radiation_type MoK\a
_diffrn_radiation_wavelength 0.71073
_diffrn_reflns_av_R_equivalents 0.1000
_diffrn_reflns_av_sigmaI/netI 0.1932
_diffrn_reflns_limit_h_max 13
_diffrn_reflns_limit_h_min -12
_diffrn_reflns_limit_k_max 13
_diffrn_reflns_limit_k_min -14
_diffrn_reflns_limit_l_max 7
_diffrn_reflns_limit_l_min -7
_diffrn_reflns_number 5138
_diffrn_reflns_theta_full 25.05
_diffrn_reflns_theta_max 25.05
_diffrn_reflns_theta_min 3.40
_exptl_absorpt_coefficient_mu 0.638
_exptl_absorpt_correction_T_max 0.9694
_exptl_absorpt_correction_T_min 0.9330
_exptl_absorpt_correction_type multi-scan
_exptl_crystal_colour violet
_exptl_crystal_density_diffrn 1.781
_exptl_crystal_density_method 'not measured'
_exptl_crystal_description plate
_exptl_crystal_F_000 456
_exptl_crystal_size_max 0.11
_exptl_crystal_size_mid 0.09
_exptl_crystal_size_min 0.05
_refine_diff_density_max 0.386
_refine_diff_density_min -0.448
_refine_diff_density_rms 0.095
_refine_ls_extinction_method none
_refine_ls_goodness_of_fit_ref 0.816
_refine_ls_hydrogen_treatment constr
_refine_ls_matrix_type full
_refine_ls_number_parameters 127
_refine_ls_number_reflns 1472
_refine_ls_number_restraints 0
_refine_ls_restrained_S_all 0.816
_refine_ls_R_factor_all 0.1134
_refine_ls_R_factor_gt 0.0616
_refine_ls_shift/su_max 0.001
_refine_ls_shift/su_mean 0.000
_refine_ls_structure_factor_coef Fsqd
_refine_ls_weighting_details 'calc w=1/[\s^2^(Fo^2^)+(0.0000P)^2^+0.0000P] where P=(Fo^2^+2Fc^2^)/3'
_refine_ls_weighting_scheme calc
_refine_ls_wR_factor_gt 0.1276
_refine_ls_wR_factor_ref 0.1485
_reflns_number_gt 821
_reflns_number_total 1504
_reflns_threshold_expression >2sigma(I)
_cod_data_source_file Struct-196A-newsolv.CIF
_cod_data_source_block bi196a
_cod_depositor_comments
;
The following automatic conversions were performed:

'_symmetry_cell_setting' value 'Monoclinic' changed to 'monoclinic'
according to the built-in table from CIF Core dictionary named
'cif_core.dic' version 2.4.1 from 2010-06-29.

Automatic conversion script
Id: cif_fix_values 1891 2012-01-12 08:04:46Z andrius 

The following automatic conversions were performed:
'__diffrn_radiation_source' tag replaced with
'_diffrn_radiation_source'.

Automatic conversion script
Id: cif_correct_tags 1440 2010-10-19 06:21:57Z saulius 
;
_cod_original_cell_volume 847.3(6)
_cod_original_sg_symbol_Hall '- P 2ybc'
_cod_original_sg_symbol_H-M 'P 21/c'
_cod_database_code 1513065

loop_
_symmetry_equiv_pos_as_xyz
'x, y, z'
'-x, y+1/2, -z+1/2'
'-x, -y, -z'
'x, -y-1/2, z-1/2'

loop_
_atom_site_label
_atom_site_type_symbol
_atom_site_fract_x
_atom_site_fract_y
_atom_site_fract_z
_atom_site_U_iso_or_equiv
_atom_site_adp_type
_atom_site_occupancy
_atom_site_symmetry_multiplicity
_atom_site_calc_flag
_atom_site_refinement_flags
_atom_site_attached_hydrogens
K1 K 0.84590(10) 0.00452(8) 0.11352(18) 0.0324(4) Uani 1 1 d . 0
N3 N 0.4747(3) 0.7116(3) 0.2340(6) 0.0242(10) Uani 1 1 d . 0
H3 H 0.4311 0.6500 0.2052 0.029 Uiso 1 1 calc R 0
O3 O 0.6438(3) 0.6052(2) 0.3638(5) 0.0283(9) Uani 1 1 d . 0
O2 O 0.3041(3) 0.8146(2) 0.1001(5) 0.0342(9) Uani 1 1 d . 0
O1 O 0.8566(3) 0.7238(2) 0.5049(6) 0.0361(10) Uani 1 1 d . 0
N2 N 0.7929(3) 0.8115(3) 0.4512(6) 0.0284(10) Uani 1 1 d . 0
N1 N 0.4826(3) 0.9043(3) 0.2354(6) 0.0256(10) Uani 1 1 d . 0
H1 H 0.4432 0.9683 0.2126 0.031 Uiso 1 1 calc R 0
C4 C 0.6093(4) 0.9089(4) 0.3199(7) 0.0209(11) Uani 1 1 d . 0
C3 C 0.6019(4) 0.7005(4) 0.3275(7) 0.0195(11) Uani 1 1 d . 0
C2 C 0.6699(4) 0.8024(3) 0.3677(7) 0.0199(11) Uani 1 1 d . 0
OW2 O 1.0937(3) 0.8195(2) 0.5995(6) 0.0436(10) Uani 1 1 d . 2
C1 C 0.4142(4) 0.8103(3) 0.1849(7) 0.0218(11) Uani 1 1 d . 0
O4 O 0.6595(3) 1.0018(2) 0.3447(5) 0.0302(9) Uani 1 1 d . 0
OW1 O 0.9059(3) 0.4797(3) 0.2254(6) 0.0442(10) Uani 1 1 d . 2

loop_
_atom_site_aniso_label
_atom_site_aniso_U_11
_atom_site_aniso_U_22
_atom_site_aniso_U_33
_atom_site_aniso_U_23
_atom_site_aniso_U_13
_atom_site_aniso_U_12
K1 0.0211(6) 0.0258(6) 0.0466(7) -0.0047(5) 0.0026(5) -0.0021(5)
N3 0.020(2) 0.0111(19) 0.038(2) 0.0026(17) 0.003(2) -0.0001(16)
O3 0.0239(19) 0.0102(17) 0.045(2) 0.0033(14) -0.0010(17) 0.0011(13)
O2 0.0188(19) 0.0244(19) 0.053(2) 0.0024(16) -0.0026(17) -0.0018(14)
O1 0.022(2) 0.0206(17) 0.057(2) 0.0102(17) -0.0036(18) 0.0065(15)
N2 0.020(2) 0.018(2) 0.043(3) 0.0011(18) 0.000(2) -0.0017(17)
N1 0.015(2) 0.0080(19) 0.049(3) 0.0008(17) 0.000(2) 0.0027(15)
C4 0.022(3) 0.018(3) 0.020(3) -0.0003(19) 0.001(2) 0.0001(19)
C3 0.015(3) 0.021(3) 0.019(3) 0.0034(19) -0.001(2) 0.002(2)
C2 0.016(2) 0.014(2) 0.025(3) 0.0024(19) -0.003(2) -0.0024(19)
OW2 0.029(2) 0.028(2) 0.067(3) -0.0046(17) 0.002(2) 0.0039(15)
C1 0.012(2) 0.016(3) 0.030(3) 0.003(2) -0.006(2) 0.003(2)
O4 0.0258(19) 0.0101(16) 0.051(2) -0.0025(15) 0.0033(17) -0.0062(13)
OW1 0.032(2) 0.048(2) 0.045(2) 0.0034(19) -0.0010(19) 0.0011(17)

loop_
_atom_type_symbol
_atom_type_description
_atom_type_scat_dispersion_real
_atom_type_scat_dispersion_imag
_atom_type_scat_source
C C 0.0033 0.0016 'International Tables Vol C Tables 4.2.6.8 and 6.1.1.4'
H H 0.0000 0.0000 'International Tables Vol C Tables 4.2.6.8 and 6.1.1.4'
N N 0.0061 0.0033 'International Tables Vol C Tables 4.2.6.8 and 6.1.1.4'
O O 0.0106 0.0060 'International Tables Vol C Tables 4.2.6.8 and 6.1.1.4'
K K 0.2009 0.2494 'International Tables Vol C Tables 4.2.6.8 and 6.1.1.4'

loop_
_geom_angle_atom_site_label_1
_geom_angle_atom_site_label_2
_geom_angle_atom_site_label_3
_geom_angle
_geom_angle_site_symmetry_1
_geom_angle_site_symmetry_3
OW1 K1 O3 141.04(10) 2_745 4_565
OW1 K1 OW2 77.36(10) 2_745 3_766
O3 K1 OW2 140.74(11) 4_565 3_766
OW1 K1 OW1 83.28(11) 2_745 4_565
O3 K1 OW1 82.08(11) 4_565 4_565
OW2 K1 OW1 118.72(11) 3_766 4_565
OW1 K1 O1 83.30(9) 2_745 4_565
O3 K1 O1 58.49(8) 4_565 4_565
OW2 K1 O1 151.68(10) 3_766 4_565
OW1 K1 O1 78.68(11) 4_565 4_565
OW1 K1 O2 132.87(10) 2_745 3_665
O3 K1 O2 77.57(9) 4_565 3_665
OW2 K1 O2 76.11(9) 3_766 3_665
OW1 K1 O2 76.44(10) 4_565 3_665
O1 K1 O2 131.79(9) 4_565 3_665
OW1 K1 O4 127.85(12) 2_745 1_545
O3 K1 O4 72.34(10) 4_565 1_545
OW2 K1 O4 75.13(10) 3_766 1_545
OW1 K1 O4 148.86(11) 4_565 1_545
O1 K1 O4 101.73(10) 4_565 1_545
O2 K1 O4 80.88(10) 3_665 1_545
OW1 K1 N2 91.00(10) 2_745 1_545
O3 K1 N2 78.01(9) 4_565 1_545
OW2 K1 N2 98.03(11) 3_766 1_545
OW1 K1 N2 140.20(10) 4_565 1_545
O1 K1 N2 61.54(10) 4_565 1_545
O2 K1 N2 130.74(10) 3_665 1_545
O4 K1 N2 51.05(9) 1_545 1_545
OW1 K1 C4 129.04(12) 2_745 1_545
O3 K1 C4 57.97(10) 4_565 1_545
OW2 K1 C4 93.94(11) 3_766 1_545
OW1 K1 C4 139.95(10) 4_565 1_545
O1 K1 C4 82.31(11) 4_565 1_545
O2 K1 C4 91.09(10) 3_665 1_545
O4 K1 C4 19.75(9) 1_545 1_545
N2 K1 C4 39.92(9) 1_545 1_545
OW1 K1 K1 42.06(9) 2_745 3_755
O3 K1 K1 115.02(9) 4_565 3_755
OW2 K1 K1 100.32(9) 3_766 3_755
OW1 K1 K1 41.21(7) 4_565 3_755
O1 K1 K1 77.89(8) 4_565 3_755
O2 K1 K1 107.05(9) 3_665 3_755
O4 K1 K1 169.89(8) 1_545 3_755
N2 K1 K1 122.00(8) 1_545 3_755
C4 K1 K1 159.11(8) 1_545 3_755
C1 N3 C3 125.0(4) . .
C3 O3 K1 140.2(3) . 4_566
C1 O2 K1 130.5(3) . 3_665
N2 O1 K1 144.0(3) . 4_566
O1 N2 C2 119.3(4) . .
O1 N2 K1 124.4(3) . 1_565
C2 N2 K1 97.8(3) . 1_565
C1 N1 C4 126.1(4) . .
O4 C4 N1 118.3(4) . .
O4 C4 C2 126.3(4) . .
N1 C4 C2 115.4(4) . .
O4 C4 K1 52.0(3) . 1_565
N1 C4 K1 132.5(3) . 1_565
C2 C4 K1 90.3(3) . 1_565
O3 C3 N3 117.7(4) . .
O3 C3 C2 126.5(4) . .
N3 C3 C2 115.8(4) . .
N2 C2 C3 125.9(4) . .
N2 C2 C4 113.1(4) . .
C3 C2 C4 121.0(4) . .
O2 C1 N1 121.4(4) . .
O2 C1 N3 122.0(4) . .
N1 C1 N3 116.5(4) . .
C4 O4 K1 108.3(3) . 1_565
K1 OW1 K1 96.72(11) 2_755 4_566

loop_
_geom_bond_atom_site_label_1
_geom_bond_atom_site_label_2
_geom_bond_distance
_geom_bond_site_symmetry_2
K1 OW1 2.737(4) 2_745
K1 O3 2.758(3) 4_565
K1 OW2 2.776(3) 3_766
K1 OW1 2.783(4) 4_565
K1 O1 2.835(3) 4_565
K1 O2 2.872(3) 3_665
K1 O4 2.892(4) 1_545
K1 N2 3.347(4) 1_545
K1 C4 3.485(5) 1_545
K1 K1 4.126(3) 3_755
N3 C1 1.361(5) .
N3 C3 1.410(5) .
O3 C3 1.235(5) .
O3 K1 2.758(3) 4_566
O2 C1 1.221(5) .
O2 K1 2.872(3) 3_665
O1 N2 1.269(4) .
O1 K1 2.835(3) 4_566
N2 C2 1.356(5) .
N2 K1 3.347(4) 1_565
N1 C1 1.355(5) .
N1 C4 1.392(5) .
C4 O4 1.240(5) .
C4 C2 1.443(6) .
C4 K1 3.485(5) 1_565
C3 C2 1.429(6) .
OW2 K1 2.776(3) 3_766
O4 K1 2.892(4) 1_565
OW1 K1 2.737(4) 2_755
OW1 K1 2.783(4) 4_566
